data_4069489
loop_
_publ_author_name
'Itazaki, Masumi'
'Kamitani, Masahiro'
'Ueda, Kensuke'
'Nakazawa, Hiroshi'

_publ_section_title
;
 Syntheses and Ligand Exchange Reaction of Iron(IV) Complexes with Two
 Different Group 14 Element Ligands, Cp(CO)FeH(EEt3)(E&#x2032;Et3) (E,
 E&#x2032; = Si, Ge, Sn)
;
_journal_issue 13
_journal_name_full Organometallics
_journal_page_first 3601
_journal_paper_doi 10.1021/om900225x
_journal_volume 28
_journal_year 2009
_chemical_formula_moiety 'C17 H25 Fe Ge N O'
_chemical_formula_sum 'C17 H25 Fe Ge N O'
_chemical_formula_weight 387.82
_space_group_IT_number 14
_symmetry_cell_setting monoclinic
_symmetry_space_group_name_Hall '-P 2ybc'
_symmetry_space_group_name_H-M 'P 1 21/c 1'
_audit_creation_date 2007-03-23
_audit_creation_method SHELXL-97
_cell_angle_alpha 90.00
_cell_angle_beta 91.560(9)
_cell_angle_gamma 90.00
_cell_formula_units_Z 4
_cell_length_a 13.330(5)
_cell_length_b 8.090(3)
_cell_length_c 16.220(6)
_cell_measurement_reflns_used 5903
_cell_measurement_temperature 203(2)
_cell_measurement_theta_max 27.4835
_cell_measurement_theta_min 4.0270
_cell_volume 1748.5(11)
_computing_cell_refinement CrystalClear
_computing_data_collection 'CrystalClear (Rigaku, 2001)'
_computing_molecular_graphics 'Ortep-3 for Windows (Farrugia, 1997)'
_computing_publication_material SHELXL97
_computing_structure_refinement 'SHELXL-97 (Sheldrick, 1997)'
_computing_structure_solution 'SIR97 (Altomare <i>et al.</i>,  1999)'
_diffrn_detector_area_resol_mean 14.6199
_diffrn_measured_fraction_theta_full 0.990
_diffrn_measured_fraction_theta_max 0.990
_diffrn_measurement_device_type 'Rigaku/MSC Mercury CCD'
_diffrn_measurement_method \w
_diffrn_radiation_type MoK\a
_diffrn_radiation_wavelength 0.71070
_diffrn_reflns_av_R_equivalents 0.0793
_diffrn_reflns_limit_h_max 17
_diffrn_reflns_limit_h_min -16
_diffrn_reflns_limit_k_max 10
_diffrn_reflns_limit_k_min -9
_diffrn_reflns_limit_l_max 17
_diffrn_reflns_limit_l_min -21
_diffrn_reflns_number 16143
_diffrn_reflns_theta_full 27.48
_diffrn_reflns_theta_max 27.48
_diffrn_reflns_theta_min 4.18
_exptl_absorpt_coefficient_mu 2.547
_exptl_absorpt_correction_T_max 0.9050
_exptl_absorpt_correction_T_min 0.4445
_exptl_absorpt_correction_type integration
_exptl_absorpt_process_details Coppens_numerical
_exptl_crystal_colour Black
_exptl_crystal_density_diffrn 1.473
_exptl_crystal_density_method 'not measured'
_exptl_crystal_description Platelet
_exptl_crystal_F_000 800
_exptl_crystal_size_max 0.38
_exptl_crystal_size_mid 0.38
_exptl_crystal_size_min 0.04
_refine_diff_density_max 0.918
_refine_diff_density_min -0.831
_refine_diff_density_rms 0.120
_refine_ls_extinction_method none
_refine_ls_goodness_of_fit_ref 1.000
_refine_ls_hydrogen_treatment constr
_refine_ls_matrix_type full
_refine_ls_number_parameters 193
_refine_ls_number_reflns 3975
_refine_ls_number_restraints 0
_refine_ls_restrained_S_all 1.000
_refine_ls_R_factor_all 0.0826
_refine_ls_R_factor_gt 0.0670
_refine_ls_shift/su_max 0.001
_refine_ls_shift/su_mean 0.000
_refine_ls_structure_factor_coef Fsqd
_refine_ls_weighting_details 'calc w=1/[\s^2^(Fo^2^)+(0.0740P)^2^+8.1300P] where P=(Fo^2^+2Fc^2^)/3'
_refine_ls_weighting_scheme calc
_refine_ls_wR_factor_gt 0.1557
_refine_ls_wR_factor_ref 0.1645
_reflns_number_gt 3350
_reflns_number_total 3975
_reflns_threshold_expression >2sigma(I)
_cod_data_source_file om900225x_si_002.cif
_cod_data_source_block UEK1139
_cod_original_sg_symbol_H-M P21/c
_cod_database_code 4069489

loop_
_symmetry_equiv_pos_as_xyz
'x, y, z'
'-x, y+1/2, -z+1/2'
'-x, -y, -z'
'x, -y-1/2, z-1/2'

loop_
_atom_site_label
_atom_site_type_symbol
_atom_site_fract_x
_atom_site_fract_y
_atom_site_fract_z
_atom_site_U_iso_or_equiv
_atom_site_adp_type
_atom_site_occupancy
_atom_site_symmetry_multiplicity
_atom_site_calc_flag
_atom_site_refinement_flags
Fe1 Fe 0.80192(6) 0.05150(9) 0.55705(4) 0.0272(2) Uani 1 1 d .
Ge1 Ge 0.65664(4) 0.21095(6) 0.59156(3) 0.02814(18) Uani 1 1 d .
C1 C 0.7201(5) -0.1617(8) 0.5192(4) 0.0455(14) Uani 1 1 d .
H1A H 0.6621 -0.2024 0.5438 0.055 Uiso 1 1 calc R
C2 C 0.8187(5) -0.2070(7) 0.5386(4) 0.0436(14) Uani 1 1 d .
H2A H 0.8383 -0.2830 0.5798 0.052 Uiso 1 1 calc R
C3 C 0.8841(5) -0.1230(9) 0.4877(5) 0.0552(18) Uani 1 1 d .
H3A H 0.9543 -0.1332 0.4879 0.066 Uiso 1 1 calc R
C4 C 0.8250(7) -0.0203(8) 0.4363(4) 0.058(2) Uani 1 1 d .
H4A H 0.8489 0.0515 0.3957 0.070 Uiso 1 1 calc R
C5 C 0.7237(5) -0.0440(8) 0.4561(4) 0.0493(17) Uani 1 1 d .
H5A H 0.6682 0.0100 0.4313 0.059 Uiso 1 1 calc R
N1 N 0.8437(4) 0.0257(5) 0.6750(3) 0.0329(9) Uani 1 1 d .
C6 C 0.7924(5) -0.0725(7) 0.7264(3) 0.0392(13) Uani 1 1 d .
H6A H 0.7339 -0.1251 0.7061 0.047 Uiso 1 1 calc R
C7 C 0.8220(6) -0.0992(8) 0.8078(4) 0.0513(17) Uani 1 1 d .
H7A H 0.7841 -0.1689 0.8413 0.062 Uiso 1 1 calc R
C8 C 0.9058(6) -0.0248(9) 0.8392(4) 0.0570(19) Uani 1 1 d .
H8A H 0.9266 -0.0414 0.8944 0.068 Uiso 1 1 calc R
C9 C 0.9601(6) 0.0770(10) 0.7873(4) 0.0582(19) Uani 1 1 d .
H9A H 1.0185 0.1310 0.8068 0.070 Uiso 1 1 calc R
C10 C 0.9267(5) 0.0970(8) 0.7065(3) 0.0403(13) Uani 1 1 d .
H10A H 0.9643 0.1647 0.6718 0.048 Uiso 1 1 calc R
C11 C 0.8552(4) 0.2419(7) 0.5428(3) 0.0332(11) Uani 1 1 d .
O1 O 0.8908(3) 0.3715(5) 0.5302(3) 0.0485(10) Uani 1 1 d .
C12 C 0.5638(5) 0.1030(8) 0.6691(4) 0.0422(13) Uani 1 1 d .
H12A H 0.5378 0.0014 0.6435 0.051 Uiso 1 1 calc R
H12B H 0.6020 0.0714 0.7191 0.051 Uiso 1 1 calc R
C13 C 0.4758(5) 0.2096(8) 0.6935(4) 0.0505(16) Uani 1 1 d .
H13A H 0.5006 0.3102 0.7194 0.076 Uiso 1 1 calc R
H13B H 0.4350 0.1493 0.7320 0.076 Uiso 1 1 calc R
H13C H 0.4355 0.2372 0.6447 0.076 Uiso 1 1 calc R
C14 C 0.6845(5) 0.4292(7) 0.6429(3) 0.0393(13) Uani 1 1 d .
H14A H 0.7224 0.4959 0.6041 0.047 Uiso 1 1 calc R
H14B H 0.6204 0.4852 0.6511 0.047 Uiso 1 1 calc R
C15 C 0.7418(6) 0.4252(9) 0.7238(4) 0.0574(18) Uani 1 1 d .
H15A H 0.7078 0.3531 0.7618 0.086 Uiso 1 1 calc R
H15B H 0.7456 0.5359 0.7466 0.086 Uiso 1 1 calc R
H15C H 0.8091 0.3839 0.7153 0.086 Uiso 1 1 calc R
C16 C 0.5701(5) 0.2725(9) 0.4945(4) 0.0457(15) Uani 1 1 d .
H16A H 0.5421 0.1717 0.4695 0.055 Uiso 1 1 calc R
H16B H 0.5140 0.3398 0.5132 0.055 Uiso 1 1 calc R
C17 C 0.6269(6) 0.3695(9) 0.4285(4) 0.0574(19) Uani 1 1 d .
H17A H 0.6514 0.4727 0.4519 0.086 Uiso 1 1 calc R
H17B H 0.5818 0.3926 0.3820 0.086 Uiso 1 1 calc R
H17C H 0.6831 0.3042 0.4102 0.086 Uiso 1 1 calc R

loop_
_atom_site_aniso_label
_atom_site_aniso_U_11
_atom_site_aniso_U_22
_atom_site_aniso_U_33
_atom_site_aniso_U_23
_atom_site_aniso_U_13
_atom_site_aniso_U_12
Fe1 0.0336(4) 0.0254(4) 0.0226(3) -0.0009(3) 0.0003(3) 0.0004(3)
Ge1 0.0338(3) 0.0273(3) 0.0234(3) -0.00005(19) 0.0027(2) 0.0003(2)
C1 0.044(3) 0.040(3) 0.053(4) -0.016(3) 0.005(3) -0.008(3)
C2 0.052(4) 0.029(3) 0.049(3) -0.005(2) -0.015(3) 0.007(3)
C3 0.042(3) 0.056(4) 0.068(4) -0.035(4) 0.008(3) 0.002(3)
C4 0.107(6) 0.042(4) 0.027(3) -0.008(3) 0.015(3) -0.007(4)
C5 0.066(4) 0.042(3) 0.039(3) -0.019(3) -0.022(3) 0.019(3)
N1 0.040(2) 0.032(2) 0.027(2) 0.0020(17) -0.0021(18) 0.0053(19)
C6 0.043(3) 0.041(3) 0.034(3) 0.009(2) 0.007(2) 0.009(2)
C7 0.066(4) 0.051(4) 0.037(3) 0.012(3) 0.008(3) 0.021(3)
C8 0.082(5) 0.061(4) 0.027(3) -0.001(3) -0.008(3) 0.025(4)
C9 0.062(4) 0.069(5) 0.042(3) -0.008(3) -0.020(3) 0.009(4)
C10 0.047(3) 0.044(3) 0.029(3) -0.004(2) -0.008(2) 0.001(3)
C11 0.036(3) 0.038(3) 0.026(2) 0.004(2) 0.000(2) -0.003(2)
O1 0.050(3) 0.042(2) 0.053(3) 0.007(2) 0.008(2) -0.011(2)
C12 0.049(4) 0.041(3) 0.037(3) 0.000(2) 0.012(3) -0.007(3)
C13 0.046(4) 0.056(4) 0.050(4) 0.001(3) 0.018(3) -0.005(3)
C14 0.051(4) 0.028(3) 0.039(3) -0.005(2) 0.007(3) -0.003(2)
C15 0.070(5) 0.048(4) 0.054(4) -0.017(3) -0.016(3) 0.001(3)
C16 0.042(3) 0.060(4) 0.035(3) 0.001(3) -0.006(2) 0.018(3)
C17 0.082(5) 0.062(4) 0.028(3) 0.012(3) 0.002(3) 0.022(4)

loop_
_atom_type_symbol
_atom_type_description
_atom_type_scat_dispersion_real
_atom_type_scat_dispersion_imag
_atom_type_scat_source
C C 0.0033 0.0016 'International Tables Vol C Tables 4.2.6.8 and 6.1.1.4'
H H 0.0000 0.0000 'International Tables Vol C Tables 4.2.6.8 and 6.1.1.4'
N N 0.0061 0.0033 'International Tables Vol C Tables 4.2.6.8 and 6.1.1.4'
O O 0.0106 0.0060 'International Tables Vol C Tables 4.2.6.8 and 6.1.1.4'
Fe Fe 0.3463 0.8444 'International Tables Vol C Tables 4.2.6.8 and 6.1.1.4'
Ge Ge 0.1547 1.8001 'International Tables Vol C Tables 4.2.6.8 and 6.1.1.4'

loop_
_geom_angle_atom_site_label_1
_geom_angle_atom_site_label_2
_geom_angle_atom_site_label_3
_geom_angle
C11 Fe1 N1 96.8(2)
C11 Fe1 C5 115.5(3)
N1 Fe1 C5 147.6(2)
C11 Fe1 C4 93.0(3)
N1 Fe1 C4 146.5(3)
C5 Fe1 C4 39.8(3)
C11 Fe1 C1 154.5(3)
N1 Fe1 C1 108.7(2)
C5 Fe1 C1 39.0(3)
C4 Fe1 C1 65.6(3)
C11 Fe1 C2 145.0(3)
N1 Fe1 C2 90.3(2)
C5 Fe1 C2 64.7(2)
C4 Fe1 C2 64.7(3)
C1 Fe1 C2 38.3(2)
C11 Fe1 C3 107.7(3)
N1 Fe1 C3 107.7(3)
C5 Fe1 C3 65.7(3)
C4 Fe1 C3 39.0(3)
C1 Fe1 C3 64.9(2)
C2 Fe1 C3 38.2(3)
C11 Fe1 Ge1 83.62(19)
N1 Fe1 Ge1 92.20(13)
C5 Fe1 Ge1 89.59(18)
C4 Fe1 Ge1 120.7(2)
C1 Fe1 Ge1 95.31(18)
C2 Fe1 Ge1 130.47(19)
C3 Fe1 Ge1 155.28(19)
C14 Ge1 C16 102.0(3)
C14 Ge1 C12 103.8(2)
C16 Ge1 C12 104.6(3)
C14 Ge1 Fe1 115.60(19)
C16 Ge1 Fe1 113.78(18)
C12 Ge1 Fe1 115.47(19)
C2 C1 C5 107.1(6)
C2 C1 Fe1 71.0(3)
C5 C1 Fe1 68.3(3)
C2 C1 H1A 126.5
C5 C1 H1A 126.5
Fe1 C1 H1A 125.8
C1 C2 C3 109.9(6)
C1 C2 Fe1 70.7(3)
C3 C2 Fe1 71.0(3)
C1 C2 H2A 125.1
C3 C2 H2A 125.1
Fe1 C2 H2A 124.8
C2 C3 C4 106.9(6)
C2 C3 Fe1 70.8(3)
C4 C3 Fe1 68.5(4)
C2 C3 H3A 126.5
C4 C3 H3A 126.5
Fe1 C3 H3A 125.7
C3 C4 C5 108.0(6)
C3 C4 Fe1 72.5(4)
C5 C4 Fe1 69.8(3)
C3 C4 H4A 126.0
C5 C4 H4A 126.0
Fe1 C4 H4A 123.3
C1 C5 C4 108.1(6)
C1 C5 Fe1 72.7(3)
C4 C5 Fe1 70.4(4)
C1 C5 H5A 125.9
C4 C5 H5A 125.9
Fe1 C5 H5A 122.7
C10 N1 C6 116.4(5)
C10 N1 Fe1 122.0(4)
C6 N1 Fe1 121.5(4)
N1 C6 C7 123.0(6)
N1 C6 H6A 118.5
C7 C6 H6A 118.5
C8 C7 C6 120.0(6)
C8 C7 H7A 120.0
C6 C7 H7A 120.0
C7 C8 C9 118.1(6)
C7 C8 H8A 121.0
C9 C8 H8A 121.0
C10 C9 C8 118.8(7)
C10 C9 H9A 120.6
C8 C9 H9A 120.6
N1 C10 C9 123.7(6)
N1 C10 H10A 118.2
C9 C10 H10A 118.2
O1 C11 Fe1 177.6(5)
C13 C12 Ge1 114.5(4)
C13 C12 H12A 108.6
Ge1 C12 H12A 108.6
C13 C12 H12B 108.6
Ge1 C12 H12B 108.6
H12A C12 H12B 107.6
C12 C13 H13A 109.5
C12 C13 H13B 109.5
H13A C13 H13B 109.5
C12 C13 H13C 109.5
H13A C13 H13C 109.5
H13B C13 H13C 109.5
C15 C14 Ge1 115.7(4)
C15 C14 H14A 108.4
Ge1 C14 H14A 108.4
C15 C14 H14B 108.4
Ge1 C14 H14B 108.4
H14A C14 H14B 107.4
C14 C15 H15A 109.5
C14 C15 H15B 109.5
H15A C15 H15B 109.5
C14 C15 H15C 109.5
H15A C15 H15C 109.5
H15B C15 H15C 109.5
C17 C16 Ge1 113.0(5)
C17 C16 H16A 109.0
Ge1 C16 H16A 109.0
C17 C16 H16B 109.0
Ge1 C16 H16B 109.0
H16A C16 H16B 107.8
C16 C17 H17A 109.5
C16 C17 H17B 109.5
H17A C17 H17B 109.5
C16 C17 H17C 109.5
H17A C17 H17C 109.5
H17B C17 H17C 109.5

loop_
_geom_bond_atom_site_label_1
_geom_bond_atom_site_label_2
_geom_bond_distance
Fe1 C11 1.715(6)
Fe1 N1 1.989(4)
Fe1 C5 2.066(6)
Fe1 C4 2.075(6)
Fe1 C1 2.122(6)
Fe1 C2 2.125(6)
Fe1 C3 2.127(6)
Fe1 Ge1 2.4055(11)
Ge1 C14 1.983(5)
Ge1 C16 1.990(6)
Ge1 C12 1.990(6)
C1 C2 1.392(9)
C1 C5 1.399(9)
C1 H1A 0.9400
C2 C3 1.393(10)
C2 H2A 0.9400
C3 C4 1.404(10)
C3 H3A 0.9400
C4 C5 1.410(11)
C4 H4A 0.9400
C5 H5A 0.9400
N1 C10 1.337(7)
N1 C6 1.351(7)
C6 C7 1.384(8)
C6 H6A 0.9400
C7 C8 1.355(11)
C7 H7A 0.9400
C8 C9 1.395(11)
C8 H8A 0.9400
C9 C10 1.381(8)
C9 H9A 0.9400
C10 H10A 0.9400
C11 O1 1.171(7)
C12 C13 1.517(9)
C12 H12A 0.9800
C12 H12B 0.9800
C13 H13A 0.9700
C13 H13B 0.9700
C13 H13C 0.9700
C14 C15 1.501(9)
C14 H14A 0.9800
C14 H14B 0.9800
C15 H15A 0.9700
C15 H15B 0.9700
C15 H15C 0.9700
C16 C17 1.542(9)
C16 H16A 0.9800
C16 H16B 0.9800
C17 H17A 0.9700
C17 H17B 0.9700
C17 H17C 0.9700

loop_
_geom_torsion_atom_site_label_1
_geom_torsion_atom_site_label_2
_geom_torsion_atom_site_label_3
_geom_torsion_atom_site_label_4
_geom_torsion
C11 Fe1 Ge1 C14 -30.9(3)
N1 Fe1 Ge1 C14 65.7(2)
C5 Fe1 Ge1 C14 -146.6(3)
C4 Fe1 Ge1 C14 -120.5(3)
C1 Fe1 Ge1 C14 174.7(3)
C2 Fe1 Ge1 C14 157.9(3)
C3 Fe1 Ge1 C14 -150.1(6)
C11 Fe1 Ge1 C16 86.7(3)
N1 Fe1 Ge1 C16 -176.8(3)
C5 Fe1 Ge1 C16 -29.1(3)
C4 Fe1 Ge1 C16 -3.0(3)
C1 Fe1 Ge1 C16 -67.7(3)
C2 Fe1 Ge1 C16 -84.6(3)
C3 Fe1 Ge1 C16 -32.6(6)
C11 Fe1 Ge1 C12 -152.3(3)
N1 Fe1 Ge1 C12 -55.8(2)
C5 Fe1 Ge1 C12 91.9(3)
C4 Fe1 Ge1 C12 118.0(3)
C1 Fe1 Ge1 C12 53.3(3)
C2 Fe1 Ge1 C12 36.5(3)
C3 Fe1 Ge1 C12 88.5(6)
C11 Fe1 C1 C2 114.5(7)
N1 Fe1 C1 C2 -65.0(4)
C5 Fe1 C1 C2 118.1(6)
C4 Fe1 C1 C2 79.4(5)
C3 Fe1 C1 C2 36.3(4)
Ge1 Fe1 C1 C2 -159.2(4)
C11 Fe1 C1 C5 -3.6(8)
N1 Fe1 C1 C5 176.9(4)
C4 Fe1 C1 C5 -38.7(4)
C2 Fe1 C1 C5 -118.1(6)
C3 Fe1 C1 C5 -81.8(4)
Ge1 Fe1 C1 C5 82.7(4)
C5 C1 C2 C3 -1.3(7)
Fe1 C1 C2 C3 -60.4(4)
C5 C1 C2 Fe1 59.1(4)
C11 Fe1 C2 C1 -136.9(5)
N1 Fe1 C2 C1 120.9(4)
C5 Fe1 C2 C1 -37.9(4)
C4 Fe1 C2 C1 -82.1(5)
C3 Fe1 C2 C1 -120.1(6)
Ge1 Fe1 C2 C1 27.7(5)
C11 Fe1 C2 C3 -16.8(6)
N1 Fe1 C2 C3 -119.0(4)
C5 Fe1 C2 C3 82.2(4)
C4 Fe1 C2 C3 38.0(4)
C1 Fe1 C2 C3 120.1(6)
Ge1 Fe1 C2 C3 147.8(4)
C1 C2 C3 C4 1.1(7)
Fe1 C2 C3 C4 -59.2(4)
C1 C2 C3 Fe1 60.3(4)
C11 Fe1 C3 C2 170.0(4)
N1 Fe1 C3 C2 66.6(4)
C5 Fe1 C3 C2 -79.4(4)
C4 Fe1 C3 C2 -117.9(6)
C1 Fe1 C3 C2 -36.3(4)
Ge1 Fe1 C3 C2 -75.6(7)
C11 Fe1 C3 C4 -72.1(5)
N1 Fe1 C3 C4 -175.5(4)
C5 Fe1 C3 C4 38.5(4)
C1 Fe1 C3 C4 81.6(5)
C2 Fe1 C3 C4 117.9(6)
Ge1 Fe1 C3 C4 42.4(8)
C2 C3 C4 C5 -0.4(7)
Fe1 C3 C4 C5 -61.1(4)
C2 C3 C4 Fe1 60.7(4)
C11 Fe1 C4 C3 114.8(5)
N1 Fe1 C4 C3 7.8(7)
C5 Fe1 C4 C3 -117.5(6)
C1 Fe1 C4 C3 -79.6(4)
C2 Fe1 C4 C3 -37.2(4)
Ge1 Fe1 C4 C3 -160.9(4)
C11 Fe1 C4 C5 -127.7(4)
N1 Fe1 C4 C5 125.3(5)
C1 Fe1 C4 C5 37.9(4)
C2 Fe1 C4 C5 80.2(4)
C3 Fe1 C4 C5 117.5(6)
Ge1 Fe1 C4 C5 -43.4(4)
C2 C1 C5 C4 1.1(6)
Fe1 C1 C5 C4 61.8(4)
C2 C1 C5 Fe1 -60.8(4)
C3 C4 C5 C1 -0.4(7)
Fe1 C4 C5 C1 -63.3(4)
C3 C4 C5 Fe1 62.8(4)
C11 Fe1 C5 C1 178.3(4)
N1 Fe1 C5 C1 -5.5(6)
C4 Fe1 C5 C1 117.2(5)
C2 Fe1 C5 C1 37.2(4)
C3 Fe1 C5 C1 79.4(4)
Ge1 Fe1 C5 C1 -99.0(4)
C11 Fe1 C5 C4 61.1(5)
N1 Fe1 C5 C4 -122.7(5)
C1 Fe1 C5 C4 -117.2(5)
C2 Fe1 C5 C4 -80.1(4)
C3 Fe1 C5 C4 -37.8(4)
Ge1 Fe1 C5 C4 143.8(4)
C11 Fe1 N1 C10 -28.5(5)
C5 Fe1 N1 C10 155.0(5)
C4 Fe1 N1 C10 77.4(6)
C1 Fe1 N1 C10 151.3(4)
C2 Fe1 N1 C10 117.2(5)
C3 Fe1 N1 C10 82.6(5)
Ge1 Fe1 N1 C10 -112.3(4)
C11 Fe1 N1 C6 155.2(4)
C5 Fe1 N1 C6 -21.4(7)
C4 Fe1 N1 C6 -99.0(6)
C1 Fe1 N1 C6 -25.0(5)
C2 Fe1 N1 C6 -59.2(4)
C3 Fe1 N1 C6 -93.8(5)
Ge1 Fe1 N1 C6 71.3(4)
C10 N1 C6 C7 0.4(8)
Fe1 N1 C6 C7 176.9(4)
N1 C6 C7 C8 0.2(9)
C6 C7 C8 C9 -0.3(10)
C7 C8 C9 C10 -0.2(10)
C6 N1 C10 C9 -0.9(9)
Fe1 N1 C10 C9 -177.5(5)
C8 C9 C10 N1 0.9(10)
N1 Fe1 C11 O1 173(13)
C5 Fe1 C11 O1 -9(13)
C4 Fe1 C11 O1 25(13)
C1 Fe1 C11 O1 -6(13)
C2 Fe1 C11 O1 73(13)
C3 Fe1 C11 O1 62(13)
Ge1 Fe1 C11 O1 -95(13)
C14 Ge1 C12 C13 49.3(5)
C16 Ge1 C12 C13 -57.3(5)
Fe1 Ge1 C12 C13 176.8(4)
C16 Ge1 C14 C15 174.6(5)
C12 Ge1 C14 C15 66.1(5)
Fe1 Ge1 C14 C15 -61.4(5)
C14 Ge1 C16 C17 68.3(5)
C12 Ge1 C16 C17 176.2(5)
Fe1 Ge1 C16 C17 -56.9(5)
